data_7151881
loop_
_publ_author_name
'Chevallier, Floris'
'Halauko, Yury S.'
'Pecceu, Christelle'
'Nassar, Ibrahim F.'
'Dam, To Uyen'
'Roisnel, Thierry'
'Matulis, Vadim E.'
'Ivashkevich, Oleg A.'
'Mongin, Florence'

_publ_section_title
;
 N-aryl pyrazoles: DFT calculations of CH acidity and deprotonative
 metallation using a combination of lithium and zinc amides
;
_journal_issue 12
_journal_name_full 'Organic &amp; Biomolecular Chemistry'
_journal_page_first 4671
_journal_paper_doi 10.1039/c1ob05267e
_journal_volume 9
_journal_year 2011
_chemical_compound_source 'synthesis as described'
_chemical_formula_moiety 'C8 H6 I N3'
_chemical_formula_sum 'C8 H6 I N3'
_chemical_formula_weight 271.06
_chemical_name_systematic
;
?
;
_space_group_IT_number 14
_symmetry_cell_setting monoclinic
_symmetry_Int_Tables_number 14
_symmetry_space_group_name_Hall '-P 2ybc'
_symmetry_space_group_name_H-M 'P 1 21/c 1'
_atom_sites_solution_hydrogens geom
_atom_sites_solution_primary direct
_atom_sites_solution_secondary difmap
_audit_conform_dict_location ftp://ftp.iucr.org/pub/cif_core.dic
_audit_conform_dict_name cif_core.dic
_audit_conform_dict_version 2.3
_audit_creation_date 2010-09-07T16:51:05-00:00
_audit_creation_method 'WinGX routine CIF_UPDATE'
_cell_angle_alpha 90
_cell_angle_beta 91.8830(10)
_cell_angle_gamma 90
_cell_formula_units_Z 4
_cell_length_a 7.1532(3)
_cell_length_b 14.7450(6)
_cell_length_c 8.1035(4)
_cell_measurement_reflns_used 5060
_cell_measurement_temperature 150(2)
_cell_measurement_theta_max 27.47
_cell_measurement_theta_min 2.76
_cell_measurement_wavelength 0.71073
_cell_volume 854.25(7)
_computing_cell_refinement 'Bruker SMART (Bruker, 2002)'
_computing_data_collection 'Bruker SAINT (Bruker, 2002)'
_computing_data_reduction 'Bruker SAINT (Bruker, 2002)'
_computing_molecular_graphics 'Ortep-3 for Windows (Farrugia, 1997)'
_computing_publication_material
;
WinGX publication routines (Farrugia, 1999),
CRYSCAL (T. Roisnel, local program)
;
_computing_structure_refinement 'SHELXL-97 (Sheldrick, 1997)'
_computing_structure_solution 'SIR97 (Altomare et al., 1999))'
_diffrn_ambient_temperature 150(2)
_diffrn_detector 'CCD plate'
_diffrn_measured_fraction_theta_full 0.995
_diffrn_measured_fraction_theta_max 0.995
_diffrn_measurement_device_type 'APEXII, Bruker-AXS'
_diffrn_measurement_method 'CCD rotation images, thin slices'
_diffrn_radiation_monochromator graphite
_diffrn_radiation_probe x-ray
_diffrn_radiation_type MoK\a
_diffrn_radiation_wavelength 0.71073
_diffrn_reflns_av_R_equivalents 0.0348
_diffrn_reflns_av_unetI/netI 0.0281
_diffrn_reflns_limit_h_max 9
_diffrn_reflns_limit_h_min -9
_diffrn_reflns_limit_k_max 18
_diffrn_reflns_limit_k_min -13
_diffrn_reflns_limit_l_max 10
_diffrn_reflns_limit_l_min -10
_diffrn_reflns_number 7483
_diffrn_reflns_theta_full 27.47
_diffrn_reflns_theta_max 27.47
_diffrn_reflns_theta_min 3.17
_exptl_absorpt_coefficient_mu 3.692
_exptl_absorpt_correction_T_max 0.397
_exptl_absorpt_correction_T_min 0.302
_exptl_absorpt_correction_type multi-scan
_exptl_absorpt_process_details
;
[Sheldrick, G.M. (2002). SADABS Bruker AXS Inc., Madison, Wisconsin, USA]
;
_exptl_crystal_colour colourless
_exptl_crystal_density_diffrn 2.108
_exptl_crystal_density_method 'not measured'
_exptl_crystal_description block
_exptl_crystal_F_000 512
_exptl_crystal_size_max 0.44
_exptl_crystal_size_mid 0.31
_exptl_crystal_size_min 0.25
_refine_diff_density_max 0.449
_refine_diff_density_min -0.607
_refine_diff_density_rms 0.102
_refine_ls_extinction_method none
_refine_ls_goodness_of_fit_ref 1.12
_refine_ls_hydrogen_treatment constr
_refine_ls_matrix_type full
_refine_ls_number_parameters 109
_refine_ls_number_reflns 1957
_refine_ls_number_restraints 0
_refine_ls_restrained_S_all 1.12
_refine_ls_R_factor_all 0.0232
_refine_ls_R_factor_gt 0.0207
_refine_ls_shift/su_max 0.005
_refine_ls_shift/su_mean 0.001
_refine_ls_structure_factor_coef Fsqd
_refine_ls_weighting_details 'calc w=1/[\s^2^(Fo^2^)+(0.0192P)^2^+0.5368P] where P=(Fo^2^+2Fc^2^)/3'
_refine_ls_weighting_scheme calc
_refine_ls_wR_factor_gt 0.0504
_refine_ls_wR_factor_ref 0.0515
_reflns_number_gt 1824
_reflns_number_total 1957
_reflns_threshold_expression >2sigma(I)
_cod_data_source_file c1ob05267e.txt
_cod_data_source_block 7n
_cod_original_sg_symbol_H-M 'P 21/c'
_cod_database_code 7151881

loop_
_symmetry_equiv_pos_as_xyz
'x, y, z'
'-x, y+1/2, -z+1/2'
'-x, -y, -z'
'x, -y-1/2, z-1/2'

loop_
_atom_site_label
_atom_site_type_symbol
_atom_site_fract_x
_atom_site_fract_y
_atom_site_fract_z
_atom_site_U_iso_or_equiv
_atom_site_adp_type
_atom_site_occupancy
_atom_site_symmetry_multiplicity
_atom_site_calc_flag
_atom_site_refinement_flags
_atom_site_disorder_assembly
_atom_site_disorder_group
I1 I 0.27784(2) 0.391259(10) 0.646280(19) 0.01955(7) Uani 1 1 d . . .
C2 C 0.0795(3) 0.30376(17) 0.5382(3) 0.0184(5) Uani 1 1 d . . .
C3 C -0.0858(3) 0.33039(19) 0.4609(3) 0.0219(5) Uani 1 1 d . . .
H3 H -0.1288 0.3905 0.4412 0.026 Uiso 1 1 calc R . .
C4 C -0.1764(4) 0.24926(19) 0.4178(3) 0.0246(6) Uani 1 1 d . . .
H4 H -0.2943 0.2467 0.3606 0.03 Uiso 1 1 calc R . .
N5 N -0.0809(3) 0.17657(15) 0.4648(3) 0.0230(5) Uani 1 1 d . . .
N6 N 0.0786(3) 0.21064(14) 0.5396(2) 0.0165(4) Uani 1 1 d . . .
C7 C 0.2121(3) 0.14730(16) 0.6010(3) 0.0166(5) Uani 1 1 d . . .
C8 C 0.1521(4) 0.06219(17) 0.6539(3) 0.0202(5) Uani 1 1 d . . .
H8 H 0.0228 0.0473 0.6514 0.024 Uiso 1 1 calc R . .
C9 C 0.2841(4) 0.00042(18) 0.7098(3) 0.0231(5) Uani 1 1 d . . .
H9 H 0.242 -0.057 0.7465 0.028 Uiso 1 1 calc R . .
N10 N 0.4689(3) 0.01671(15) 0.7154(3) 0.0228(5) Uani 1 1 d . . .
C11 C 0.5239(4) 0.09753(17) 0.6617(3) 0.0224(5) Uani 1 1 d . . .
H11 H 0.6542 0.1101 0.6635 0.027 Uiso 1 1 calc R . .
C12 C 0.4030(3) 0.16422(17) 0.6036(3) 0.0197(5) Uani 1 1 d . . .
H12 H 0.4498 0.2206 0.5661 0.024 Uiso 1 1 calc R . .

loop_
_atom_site_aniso_label
_atom_site_aniso_U_11
_atom_site_aniso_U_22
_atom_site_aniso_U_33
_atom_site_aniso_U_23
_atom_site_aniso_U_13
_atom_site_aniso_U_12
I1 0.02326(11) 0.01413(11) 0.02101(10) 0.00061(5) -0.00315(7) -0.00162(6)
C2 0.0195(12) 0.0181(13) 0.0175(11) 0.0016(9) 0.0011(9) -0.0020(10)
C3 0.0211(13) 0.0215(13) 0.0230(13) 0.0025(10) 0.0003(10) 0.0051(11)
C4 0.0150(12) 0.0323(16) 0.0264(14) 0.0037(11) -0.0030(10) -0.0011(11)
N5 0.0157(10) 0.0251(12) 0.0280(12) -0.0007(9) -0.0049(8) -0.0051(9)
N6 0.0123(9) 0.0153(10) 0.0219(10) -0.0018(8) -0.0010(7) -0.0021(8)
C7 0.0179(11) 0.0153(12) 0.0166(11) -0.0032(9) -0.0015(9) -0.0013(10)
C8 0.0201(12) 0.0175(13) 0.0229(13) -0.0014(9) 0.0004(10) -0.0041(10)
C9 0.0308(14) 0.0159(13) 0.0224(13) 0.0001(10) -0.0021(10) -0.0021(11)
N10 0.0257(12) 0.0182(11) 0.0242(11) -0.0015(8) -0.0047(9) 0.0039(9)
C11 0.0176(12) 0.0217(14) 0.0275(14) -0.0047(10) -0.0043(10) 0.0004(10)
C12 0.0172(12) 0.0150(13) 0.0268(13) -0.0008(9) 0.0003(9) -0.0015(10)

loop_
_atom_type_symbol
_atom_type_description
_atom_type_scat_dispersion_real
_atom_type_scat_dispersion_imag
_atom_type_scat_source
C C 0.0033 0.0016 'International Tables Vol C Tables 4.2.6.8 and 6.1.1.4'
H H 0 0 'International Tables Vol C Tables 4.2.6.8 and 6.1.1.4'
N N 0.0061 0.0033 'International Tables Vol C Tables 4.2.6.8 and 6.1.1.4'
I I -0.4742 1.8119 'International Tables Vol C Tables 4.2.6.8 and 6.1.1.4'

loop_
_geom_angle_atom_site_label_1
_geom_angle_atom_site_label_2
_geom_angle_atom_site_label_3
_geom_angle
_geom_angle_site_symmetry_1
_geom_angle_site_symmetry_3
_geom_angle_publ_flag
N6 C2 C3 106.6(2) . . ?
N6 C2 I1 128.10(17) . . ?
C3 C2 I1 125.16(19) . . ?
C2 C3 C4 104.7(2) . . ?
C2 C3 H3 127.7 . . ?
C4 C3 H3 127.7 . . ?
N5 C4 C3 113.0(2) . . ?
N5 C4 H4 123.5 . . ?
C3 C4 H4 123.5 . . ?
C4 N5 N6 104.2(2) . . ?
N5 N6 C2 111.5(2) . . ?
N5 N6 C7 117.2(2) . . ?
C2 N6 C7 131.3(2) . . ?
C12 C7 C8 118.0(2) . . ?
C12 C7 N6 122.6(2) . . ?
C8 C7 N6 119.3(2) . . ?
C9 C8 C7 118.7(2) . . ?
C9 C8 H8 120.7 . . ?
C7 C8 H8 120.7 . . ?
N10 C9 C8 123.8(2) . . ?
N10 C9 H9 118.1 . . ?
C8 C9 H9 118.1 . . ?
C11 N10 C9 116.8(2) . . ?
N10 C11 C12 124.0(2) . . ?
N10 C11 H11 118 . . ?
C12 C11 H11 118 . . ?
C11 C12 C7 118.8(2) . . ?
C11 C12 H12 120.6 . . ?
C7 C12 H12 120.6 . . ?

loop_
_geom_bond_atom_site_label_1
_geom_bond_atom_site_label_2
_geom_bond_distance
_geom_bond_site_symmetry_2
_geom_bond_publ_flag
I1 C2 2.089(2) . ?
C2 N6 1.373(3) . ?
C2 C3 1.377(3) . ?
C3 C4 1.399(4) . ?
C3 H3 0.95 . ?
C4 N5 1.320(3) . ?
C4 H4 0.95 . ?
N5 N6 1.370(3) . ?
N6 C7 1.414(3) . ?
C7 C12 1.388(3) . ?
C7 C8 1.399(4) . ?
C8 C9 1.378(4) . ?
C8 H8 0.95 . ?
C9 N10 1.342(3) . ?
C9 H9 0.95 . ?
N10 C11 1.332(3) . ?
C11 C12 1.382(4) . ?
C11 H11 0.95 . ?
C12 H12 0.95 . ?

loop_
_geom_torsion_atom_site_label_1
_geom_torsion_atom_site_label_2
_geom_torsion_atom_site_label_3
_geom_torsion_atom_site_label_4
_geom_torsion
_geom_torsion_site_symmetry_1
_geom_torsion_site_symmetry_2
_geom_torsion_site_symmetry_3
_geom_torsion_site_symmetry_4
_geom_torsion_publ_flag
N6 C2 C3 C4 -0.8(3) . . . . ?
I1 C2 C3 C4 -176.50(17) . . . . ?
C2 C3 C4 N5 1.0(3) . . . . ?
C3 C4 N5 N6 -0.7(3) . . . . ?
C4 N5 N6 C2 0.1(3) . . . . ?
C4 N5 N6 C7 -178.9(2) . . . . ?
C3 C2 N6 N5 0.4(3) . . . . ?
I1 C2 N6 N5 175.98(16) . . . . ?
C3 C2 N6 C7 179.3(2) . . . . ?
I1 C2 N6 C7 -5.2(4) . . . . ?
N5 N6 C7 C12 147.4(2) . . . . ?
C2 N6 C7 C12 -31.4(4) . . . . ?
N5 N6 C7 C8 -29.2(3) . . . . ?
C2 N6 C7 C8 152.0(2) . . . . ?
C12 C7 C8 C9 1.7(3) . . . . ?
N6 C7 C8 C9 178.5(2) . . . . ?
C7 C8 C9 N10 -0.6(4) . . . . ?
C8 C9 N10 C11 -0.6(4) . . . . ?
C9 N10 C11 C12 0.7(4) . . . . ?
N10 C11 C12 C7 0.4(4) . . . . ?
C8 C7 C12 C11 -1.6(3) . . . . ?
N6 C7 C12 C11 -178.3(2) . . . . ?

loop_
_cod_related_entry_id
_cod_related_entry_database
_cod_related_entry_code
1 ChemSpider 26997487
